data_4073578
loop_
_publ_author_name
'Braunschweig, Holger'
'Kupfer, Thomas'

_publ_section_title
;
 Transition-Metal-Catalyzed Bis-Silylation of Propyne by
 [2]Chromoarenophanes
;
_journal_issue 18
_journal_name_full Organometallics
_journal_page_first 4634
_journal_paper_doi 10.1021/om700479h
_journal_volume 26
_journal_year 2007
_chemical_formula_moiety 'C19 H26 Cr Si2'
_chemical_formula_sum 'C19 H26 Cr Si2'
_chemical_formula_weight 362.58
_chemical_name_common
;
?
;
_chemical_name_systematic
; 
?
;
_space_group_IT_number 61
_symmetry_cell_setting orthorhombic
_symmetry_space_group_name_Hall '-P 2ac 2ab'
_symmetry_space_group_name_H-M 'P b c a'
_atom_sites_solution_hydrogens geom
_atom_sites_solution_primary direct
_atom_sites_solution_secondary difmap
_audit_creation_method SHELXL-97
_cell_angle_alpha 90.00
_cell_angle_beta 90.00
_cell_angle_gamma 90.00
_cell_formula_units_Z 8
_cell_length_a 9.4352(3)
_cell_length_b 12.5514(4)
_cell_length_c 31.2216(10)
_cell_measurement_reflns_used 9906
_cell_measurement_temperature 100(2)
_cell_measurement_theta_max 26.02
_cell_measurement_theta_min 2.52
_cell_volume 3697.4(2)
_computing_cell_refinement 'Saint+ ver. 7.12A (Bruker AXS)'
_computing_data_collection 'APEX2 ver. 1.0-27 (Bruker AXS)'
_computing_data_reduction 'Saint+ ver. 7.12A (Bruker AXS)'
_computing_molecular_graphics 'XP ver. 5.1 (Bruker AXS, 1998)'
_computing_publication_material 'SHELXL-97 (Sheldrick, 1997)'
_computing_structure_refinement 'SHELXL-97 (Sheldrick, 1997)'
_computing_structure_solution 'SHELXS-97 (Sheldrick, 1990)'
_diffrn_ambient_temperature 100(2)
_diffrn_measured_fraction_theta_full 0.999
_diffrn_measured_fraction_theta_max 0.999
_diffrn_measurement_device_type 'CCD area detector'
_diffrn_measurement_method 'phi and omega scans'
_diffrn_radiation_monochromator 'multi-layer mirror'
_diffrn_radiation_source 'rotating anode'
_diffrn_radiation_type MoK\a
_diffrn_radiation_wavelength 0.71073
_diffrn_reflns_av_R_equivalents 0.0469
_diffrn_reflns_av_sigmaI/netI 0.0129
_diffrn_reflns_limit_h_max 11
_diffrn_reflns_limit_h_min -11
_diffrn_reflns_limit_k_max 15
_diffrn_reflns_limit_k_min -15
_diffrn_reflns_limit_l_max 38
_diffrn_reflns_limit_l_min -38
_diffrn_reflns_number 109343
_diffrn_reflns_theta_full 26.00
_diffrn_reflns_theta_max 26.04
_diffrn_reflns_theta_min 2.52
_exptl_absorpt_coefficient_mu 0.743
_exptl_absorpt_correction_T_max 0.9638
_exptl_absorpt_correction_T_min 0.8903
_exptl_absorpt_correction_type multi-scan
_exptl_absorpt_process_details 'Sadabs 2004/1 (Brucker Nonius 2004)'
_exptl_crystal_colour green
_exptl_crystal_density_diffrn 1.303
_exptl_crystal_density_method 'not measured'
_exptl_crystal_description block
_exptl_crystal_F_000 1536
_exptl_crystal_size_max 0.16
_exptl_crystal_size_mid 0.10
_exptl_crystal_size_min 0.05
_refine_diff_density_max 0.335
_refine_diff_density_min -0.258
_refine_diff_density_rms 0.056
_refine_ls_extinction_method none
_refine_ls_goodness_of_fit_ref 1.118
_refine_ls_hydrogen_treatment constr
_refine_ls_matrix_type full
_refine_ls_number_parameters 200
_refine_ls_number_reflns 3647
_refine_ls_number_restraints 0
_refine_ls_restrained_S_all 1.118
_refine_ls_R_factor_all 0.0323
_refine_ls_R_factor_gt 0.0308
_refine_ls_shift/su_max 0.002
_refine_ls_shift/su_mean 0.000
_refine_ls_structure_factor_coef Fsqd
_refine_ls_weighting_details 'calc w=1/[\s^2^(Fo^2^)+(0.0211P)^2^+5.2332P] where P=(Fo^2^+2Fc^2^)/3'
_refine_ls_weighting_scheme calc
_refine_ls_wR_factor_gt 0.0735
_refine_ls_wR_factor_ref 0.0743
_reflns_number_gt 3482
_reflns_number_total 3647
_reflns_threshold_expression >2sigma(I)
_cod_data_source_file om700479h-file002.cif
_cod_data_source_block Cu004
_cod_depositor_comments
;
The following automatic conversions were performed:

'_symmetry_cell_setting' value 'Orthorhombic' changed to
'orthorhombic' according to
/home/saulius/struct/CIF-dictionaries/cif_core.dic dictionary named
'cif_core.dic' version 2.4.1 from 2010-06-29.

Automatic conversion script
Id: cif_fix_values 1715 2011-07-08 13:25:40Z adriana 
;
_cod_original_sg_symbol_Hall '-P 2ac 2ab '
_cod_original_sg_symbol_H-M Pbca
_cod_database_code 4073578

loop_
_symmetry_equiv_pos_as_xyz
'x, y, z'
'-x+1/2, -y, z+1/2'
'-x, y+1/2, -z+1/2'
'x+1/2, -y+1/2, -z'
'-x, -y, -z'
'x-1/2, y, -z-1/2'
'x, -y-1/2, z-1/2'
'-x-1/2, y-1/2, z'

loop_
_atom_site_label
_atom_site_type_symbol
_atom_site_fract_x
_atom_site_fract_y
_atom_site_fract_z
_atom_site_U_iso_or_equiv
_atom_site_adp_type
_atom_site_occupancy
_atom_site_symmetry_multiplicity
_atom_site_calc_flag
_atom_site_refinement_flags
Cr1 Cr 0.21115(3) 0.51121(2) 0.180833(9) 0.01178(9) Uani 1 1 d .
Si1 Si -0.12459(5) 0.40941(4) 0.125411(15) 0.01275(11) Uani 1 1 d .
Si2 Si 0.18499(6) 0.52568(5) 0.064574(16) 0.02024(13) Uani 1 1 d .
C11 C -0.00875(18) 0.46134(14) 0.16990(5) 0.0127(3) Uani 1 1 d .
C12 C -0.00446(19) 0.57264(14) 0.17848(6) 0.0138(4) Uani 1 1 d .
H12A H -0.0636 0.6149 0.1607 0.017 Uiso 1 1 calc R
C13 C 0.0738(2) 0.62994(14) 0.20928(6) 0.0168(4) Uani 1 1 d .
H13A H 0.0615 0.7051 0.2088 0.020 Uiso 1 1 calc R
C14 C 0.1677(2) 0.59121(15) 0.24066(6) 0.0184(4) Uani 1 1 d .
H14A H 0.2111 0.6435 0.2583 0.022 Uiso 1 1 calc R
C15 C 0.2055(2) 0.48472(16) 0.24922(6) 0.0199(4) Uani 1 1 d .
H15A H 0.2701 0.4743 0.2722 0.024 Uiso 1 1 calc R
C16 C 0.1596(2) 0.39196(15) 0.22810(6) 0.0184(4) Uani 1 1 d .
H16A H 0.1967 0.3270 0.2389 0.022 Uiso 1 1 calc R
C17 C 0.06634(19) 0.38208(14) 0.19310(6) 0.0150(4) Uani 1 1 d .
H17A H 0.0513 0.3112 0.1835 0.018 Uiso 1 1 calc R
C21 C 0.29126(19) 0.52227(16) 0.11468(6) 0.0177(4) Uani 1 1 d .
C22 C 0.33855(19) 0.61227(15) 0.13870(6) 0.0168(4) Uani 1 1 d .
H22A H 0.3162 0.6845 0.1325 0.020 Uiso 1 1 calc R
C23 C 0.42393(19) 0.57703(15) 0.17314(6) 0.0182(4) Uani 1 1 d .
H23A H 0.4682 0.6210 0.1940 0.022 Uiso 1 1 calc R
C24 C 0.4317(2) 0.46434(16) 0.17093(6) 0.0200(4) Uani 1 1 d .
H24A H 0.4823 0.4193 0.1900 0.024 Uiso 1 1 calc R
C25 C 0.3508(2) 0.43097(16) 0.13529(6) 0.0200(4) Uani 1 1 d .
H25A H 0.3380 0.3592 0.1264 0.024 Uiso 1 1 calc R
C31 C -0.2318(2) 0.29940(15) 0.14986(6) 0.0187(4) Uani 1 1 d .
H31A H -0.2830 0.3267 0.1749 0.028 Uiso 1 1 calc R
H31B H -0.1686 0.2415 0.1587 0.028 Uiso 1 1 calc R
H31C H -0.2998 0.2725 0.1287 0.028 Uiso 1 1 calc R
C32 C -0.2507(2) 0.51375(15) 0.10683(6) 0.0181(4) Uani 1 1 d .
H32A H -0.3021 0.5429 0.1315 0.027 Uiso 1 1 calc R
H32B H -0.3184 0.4823 0.0866 0.027 Uiso 1 1 calc R
H32C H -0.1981 0.5710 0.0926 0.027 Uiso 1 1 calc R
C33 C 0.0773(2) 0.65094(17) 0.06367(6) 0.0282(5) Uani 1 1 d .
H33A H 0.1398 0.7125 0.0678 0.042 Uiso 1 1 calc R
H33B H 0.0070 0.6488 0.0867 0.042 Uiso 1 1 calc R
H33C H 0.0289 0.6572 0.0360 0.042 Uiso 1 1 calc R
C34 C 0.3062(3) 0.5302(2) 0.01733(7) 0.0406(6) Uani 1 1 d .
H34A H 0.3644 0.5948 0.0187 0.061 Uiso 1 1 calc R
H34B H 0.2500 0.5309 -0.0091 0.061 Uiso 1 1 calc R
H34C H 0.3678 0.4673 0.0175 0.061 Uiso 1 1 calc R
C41 C -0.0900(2) 0.25089(15) 0.05958(6) 0.0216(4) Uani 1 1 d .
H41A H -0.0342 0.2274 0.0348 0.032 Uiso 1 1 calc R
H41B H -0.1882 0.2634 0.0507 0.032 Uiso 1 1 calc R
H41C H -0.0877 0.1957 0.0818 0.032 Uiso 1 1 calc R
C42 C -0.02739(19) 0.35380(14) 0.07732(6) 0.0155(4) Uani 1 1 d .
C43 C 0.0821(2) 0.39953(15) 0.05695(6) 0.0189(4) Uani 1 1 d .
H43A H 0.1148 0.3587 0.0333 0.023 Uiso 1 1 calc R

loop_
_atom_site_aniso_label
_atom_site_aniso_U_11
_atom_site_aniso_U_22
_atom_site_aniso_U_33
_atom_site_aniso_U_23
_atom_site_aniso_U_13
_atom_site_aniso_U_12
Cr1 0.01077(15) 0.01158(15) 0.01300(15) -0.00026(10) 0.00000(10) -0.00075(11)
Si1 0.0110(2) 0.0131(2) 0.0142(2) -0.00158(18) 0.00096(18) -0.00082(18)
Si2 0.0199(3) 0.0286(3) 0.0123(2) -0.0030(2) 0.0031(2) -0.0104(2)
C11 0.0103(8) 0.0149(8) 0.0129(8) -0.0012(7) 0.0029(7) -0.0012(7)
C12 0.0112(8) 0.0143(8) 0.0159(8) 0.0003(7) 0.0014(7) 0.0020(7)
C13 0.0173(9) 0.0147(8) 0.0185(9) -0.0045(7) 0.0042(7) 0.0004(7)
C14 0.0192(9) 0.0228(9) 0.0133(9) -0.0043(7) 0.0014(7) -0.0048(8)
C15 0.0186(10) 0.0290(10) 0.0121(8) 0.0042(8) -0.0012(7) -0.0024(8)
C16 0.0175(9) 0.0196(9) 0.0182(9) 0.0082(7) 0.0005(7) -0.0004(8)
C17 0.0134(9) 0.0127(8) 0.0188(9) 0.0014(7) 0.0027(7) -0.0019(7)
C21 0.0130(9) 0.0236(10) 0.0164(9) -0.0036(7) 0.0052(7) -0.0047(7)
C22 0.0152(9) 0.0195(9) 0.0159(8) 0.0011(7) 0.0033(7) -0.0053(7)
C23 0.0118(9) 0.0232(10) 0.0195(9) -0.0003(7) 0.0018(7) -0.0051(7)
C24 0.0103(9) 0.0235(10) 0.0262(10) 0.0008(8) 0.0030(8) 0.0018(7)
C25 0.0144(9) 0.0197(9) 0.0260(10) -0.0053(8) 0.0081(8) -0.0009(7)
C31 0.0164(9) 0.0186(9) 0.0210(9) -0.0024(7) 0.0021(7) -0.0048(7)
C32 0.0152(9) 0.0182(9) 0.0210(9) -0.0013(7) -0.0017(8) 0.0006(7)
C33 0.0358(12) 0.0283(11) 0.0204(10) 0.0062(8) -0.0062(9) -0.0108(10)
C34 0.0381(14) 0.0634(17) 0.0202(10) -0.0088(11) 0.0111(10) -0.0251(13)
C41 0.0247(10) 0.0186(9) 0.0214(9) -0.0044(8) 0.0018(8) -0.0037(8)
C42 0.0165(9) 0.0152(8) 0.0149(8) -0.0018(7) -0.0022(7) 0.0023(7)
C43 0.0187(9) 0.0237(10) 0.0143(8) -0.0057(7) 0.0003(7) -0.0010(8)

loop_
_atom_type_symbol
_atom_type_description
_atom_type_scat_dispersion_real
_atom_type_scat_dispersion_imag
_atom_type_scat_source
C C 0.0033 0.0016 'International Tables Vol C Tables 4.2.6.8 and 6.1.1.4'
H H 0.0000 0.0000 'International Tables Vol C Tables 4.2.6.8 and 6.1.1.4'
Si Si 0.0817 0.0704 'International Tables Vol C Tables 4.2.6.8 and 6.1.1.4'
Cr Cr 0.3209 0.6236 'International Tables Vol C Tables 4.2.6.8 and 6.1.1.4'

loop_
_geom_angle_atom_site_label_1
_geom_angle_atom_site_label_2
_geom_angle_atom_site_label_3
_geom_angle
C17 Cr1 C16 38.14(7)
C17 Cr1 C14 94.33(7)
C16 Cr1 C14 71.83(7)
C17 Cr1 C15 72.12(7)
C16 Cr1 C15 38.00(7)
C14 Cr1 C15 38.06(7)
C17 Cr1 C13 93.75(7)
C16 Cr1 C13 93.56(7)
C14 Cr1 C13 37.97(7)
C15 Cr1 C13 71.69(7)
C17 Cr1 C12 71.32(7)
C16 Cr1 C12 93.34(7)
C14 Cr1 C12 71.76(7)
C15 Cr1 C12 93.70(7)
C13 Cr1 C12 37.90(7)
C17 Cr1 C23 152.51(7)
C16 Cr1 C23 123.01(7)
C14 Cr1 C23 95.39(7)
C15 Cr1 C23 100.94(7)
C13 Cr1 C23 109.56(7)
C12 Cr1 C23 136.17(7)
C17 Cr1 C24 115.26(7)
C16 Cr1 C24 97.16(7)
C14 Cr1 C24 115.38(8)
C15 Cr1 C24 97.01(7)
C13 Cr1 C24 144.43(7)
C12 Cr1 C24 168.77(7)
C23 Cr1 C24 37.88(7)
C17 Cr1 C25 98.71(7)
C16 Cr1 C25 105.15(7)
C14 Cr1 C25 153.09(8)
C15 Cr1 C25 125.95(8)
C13 Cr1 C25 160.95(7)
C12 Cr1 C25 134.83(7)
C23 Cr1 C25 63.15(7)
C24 Cr1 C25 37.73(7)
C17 Cr1 C22 153.10(7)
C16 Cr1 C22 159.64(7)
C14 Cr1 C22 110.79(7)
C15 Cr1 C22 134.18(7)
C13 Cr1 C22 100.16(7)
C12 Cr1 C22 106.73(7)
C23 Cr1 C22 37.76(7)
C24 Cr1 C22 63.10(7)
C25 Cr1 C22 62.90(7)
C17 Cr1 C11 38.11(7)
C16 Cr1 C11 72.26(7)
C14 Cr1 C11 95.02(7)
C15 Cr1 C11 94.95(7)
C13 Cr1 C11 72.20(7)
C12 Cr1 C11 38.00(6)
C23 Cr1 C11 163.75(7)
C24 Cr1 C11 143.32(7)
C25 Cr1 C11 109.73(7)
C22 Cr1 C11 126.27(7)
C17 Cr1 C21 115.56(7)
C16 Cr1 C21 139.65(7)
C14 Cr1 C21 147.82(7)
C15 Cr1 C21 160.74(7)
C13 Cr1 C21 123.11(7)
C12 Cr1 C21 105.46(7)
C23 Cr1 C21 63.76(7)
C24 Cr1 C21 63.74(7)
C25 Cr1 C21 38.02(7)
C22 Cr1 C21 37.94(7)
C11 Cr1 C21 101.33(7)
C32 Si1 C31 107.47(9)
C32 Si1 C11 110.93(8)
C31 Si1 C11 105.53(8)
C32 Si1 C42 108.77(8)
C31 Si1 C42 108.23(8)
C11 Si1 C42 115.55(8)
C21 Si2 C34 109.59(10)
C21 Si2 C33 108.94(9)
C34 Si2 C33 107.15(12)
C21 Si2 C43 111.54(9)
C34 Si2 C43 104.05(10)
C33 Si2 C43 115.28(9)
C17 C11 C12 125.28(16)
C17 C11 Si1 115.04(13)
C12 C11 Si1 119.67(13)
C17 C11 Cr1 69.43(10)
C12 C11 Cr1 70.35(10)
Si1 C11 Cr1 139.66(9)
C13 C12 C11 130.10(17)
C13 C12 Cr1 70.61(10)
C11 C12 Cr1 71.65(10)
C13 C12 H12A 115.0
C11 C12 H12A 115.0
Cr1 C12 H12A 140.1
C14 C13 C12 128.93(17)
C14 C13 Cr1 70.81(11)
C12 C13 Cr1 71.50(10)
C14 C13 H13A 115.5
C12 C13 H13A 115.5
Cr1 C13 H13A 138.5
C13 C14 C15 128.25(17)
C13 C14 Cr1 71.22(10)
C15 C14 Cr1 71.03(11)
C13 C14 H14A 115.9
C15 C14 H14A 115.9
Cr1 C14 H14A 137.8
C16 C15 C14 128.23(18)
C16 C15 Cr1 70.85(11)
C14 C15 Cr1 70.91(11)
C16 C15 H15A 115.9
C14 C15 H15A 115.9
Cr1 C15 H15A 138.6
C15 C16 C17 128.96(17)
C15 C16 Cr1 71.15(11)
C17 C16 Cr1 70.80(10)
C15 C16 H16A 115.5
C17 C16 H16A 115.5
Cr1 C16 H16A 139.2
C16 C17 C11 130.23(17)
C16 C17 Cr1 71.06(10)
C11 C17 Cr1 72.46(10)
C16 C17 H17A 114.9
C11 C17 H17A 114.9
Cr1 C17 H17A 138.0
C22 C21 C25 105.96(16)
C22 C21 Si2 126.35(15)
C25 C21 Si2 127.55(15)
C22 C21 Cr1 70.40(10)
C25 C21 Cr1 70.27(11)
Si2 C21 Cr1 127.25(9)
C23 C22 C21 109.27(17)
C23 C22 Cr1 71.01(10)
C21 C22 Cr1 71.66(10)
C23 C22 H22A 125.4
C21 C22 H22A 125.4
Cr1 C22 H22A 123.6
C22 C23 C24 107.72(17)
C22 C23 Cr1 71.24(10)
C24 C23 Cr1 71.07(11)
C22 C23 H23A 126.1
C24 C23 H23A 126.1
Cr1 C23 H23A 123.2
C25 C24 C23 107.83(17)
C25 C24 Cr1 71.14(11)
C23 C24 Cr1 71.05(11)
C25 C24 H24A 126.1
C23 C24 H24A 126.1
Cr1 C24 H24A 123.4
C24 C25 C21 109.22(17)
C24 C25 Cr1 71.13(11)
C21 C25 Cr1 71.72(10)
C24 C25 H25A 125.4
C21 C25 H25A 125.4
Cr1 C25 H25A 123.4
Si1 C31 H31A 109.5
Si1 C31 H31B 109.5
H31A C31 H31B 109.5
Si1 C31 H31C 109.5
H31A C31 H31C 109.5
H31B C31 H31C 109.5
Si1 C32 H32A 109.5
Si1 C32 H32B 109.5
H32A C32 H32B 109.5
Si1 C32 H32C 109.5
H32A C32 H32C 109.5
H32B C32 H32C 109.5
Si2 C33 H33A 109.5
Si2 C33 H33B 109.5
H33A C33 H33B 109.5
Si2 C33 H33C 109.5
H33A C33 H33C 109.5
H33B C33 H33C 109.5
Si2 C34 H34A 109.5
Si2 C34 H34B 109.5
H34A C34 H34B 109.5
Si2 C34 H34C 109.5
H34A C34 H34C 109.5
H34B C34 H34C 109.5
C42 C41 H41A 109.5
C42 C41 H41B 109.5
H41A C41 H41B 109.5
C42 C41 H41C 109.5
H41A C41 H41C 109.5
H41B C41 H41C 109.5
C43 C42 C41 119.23(16)
C43 C42 Si1 126.23(14)
C41 C42 Si1 114.40(13)
C42 C43 Si2 134.47(15)
C42 C43 H43A 112.8
Si2 C43 H43A 112.8

loop_
_geom_bond_atom_site_label_1
_geom_bond_atom_site_label_2
_geom_bond_distance
Cr1 C17 2.1542(18)
Cr1 C16 2.1575(18)
Cr1 C14 2.1599(18)
Cr1 C15 2.1615(19)
Cr1 C13 2.1653(18)
Cr1 C12 2.1768(18)
Cr1 C23 2.1842(18)
Cr1 C24 2.1843(19)
Cr1 C25 2.1845(18)
Cr1 C22 2.1872(18)
Cr1 C11 2.1939(18)
Cr1 C21 2.2037(18)
Si1 C32 1.8623(19)
Si1 C31 1.8740(19)
Si1 C11 1.8838(18)
Si1 C42 1.8928(18)
Si2 C21 1.859(2)
Si2 C34 1.867(2)
Si2 C33 1.872(2)
Si2 C43 1.872(2)
C11 C17 1.420(2)
C11 C12 1.423(2)
C12 C13 1.410(3)
C12 H12A 0.9500
C13 C14 1.407(3)
C13 H13A 0.9500
C14 C15 1.409(3)
C14 H14A 0.9500
C15 C16 1.406(3)
C15 H15A 0.9500
C16 C17 1.409(3)
C16 H16A 0.9500
C17 H17A 0.9500
C21 C22 1.427(3)
C21 C25 1.429(3)
C22 C23 1.414(3)
C22 H22A 0.9500
C23 C24 1.418(3)
C23 H23A 0.9500
C24 C25 1.413(3)
C24 H24A 0.9500
C25 H25A 0.9500
C31 H31A 0.9800
C31 H31B 0.9800
C31 H31C 0.9800
C32 H32A 0.9800
C32 H32B 0.9800
C32 H32C 0.9800
C33 H33A 0.9800
C33 H33B 0.9800
C33 H33C 0.9800
C34 H34A 0.9800
C34 H34B 0.9800
C34 H34C 0.9800
C41 C42 1.524(2)
C41 H41A 0.9800
C41 H41B 0.9800
C41 H41C 0.9800
C42 C43 1.342(3)
C43 H43A 0.9500

loop_
_geom_torsion_atom_site_label_1
_geom_torsion_atom_site_label_2
_geom_torsion_atom_site_label_3
_geom_torsion_atom_site_label_4
_geom_torsion
C32 Si1 C11 C17 165.50(13)
C31 Si1 C11 C17 49.41(15)
C42 Si1 C11 C17 -70.11(15)
C32 Si1 C11 C12 -13.14(17)
C31 Si1 C11 C12 -129.23(14)
C42 Si1 C11 C12 111.25(14)
C32 Si1 C11 Cr1 -107.31(15)
C31 Si1 C11 Cr1 136.59(14)
C42 Si1 C11 Cr1 17.07(17)
C16 Cr1 C11 C17 -21.52(10)
C14 Cr1 C11 C17 -90.62(11)
C15 Cr1 C11 C17 -52.42(11)
C13 Cr1 C11 C17 -121.38(11)
C12 Cr1 C11 C17 -142.10(15)
C23 Cr1 C11 C17 139.7(2)
C24 Cr1 C11 C17 56.33(15)
C25 Cr1 C11 C17 78.66(11)
C22 Cr1 C11 C17 148.96(11)
C21 Cr1 C11 C17 117.24(11)
C17 Cr1 C11 C12 142.10(15)
C16 Cr1 C11 C12 120.58(11)
C14 Cr1 C11 C12 51.48(11)
C15 Cr1 C11 C12 89.68(11)
C13 Cr1 C11 C12 20.73(10)
C23 Cr1 C11 C12 -78.2(3)
C24 Cr1 C11 C12 -161.57(12)
C25 Cr1 C11 C12 -139.24(10)
C22 Cr1 C11 C12 -68.94(12)
C21 Cr1 C11 C12 -100.66(11)
C17 Cr1 C11 Si1 -104.85(18)
C16 Cr1 C11 Si1 -126.38(16)
C14 Cr1 C11 Si1 164.52(15)
C15 Cr1 C11 Si1 -157.27(15)
C13 Cr1 C11 Si1 133.77(16)
C12 Cr1 C11 Si1 113.04(19)
C23 Cr1 C11 Si1 34.8(3)
C24 Cr1 C11 Si1 -48.5(2)
C25 Cr1 C11 Si1 -26.20(16)
C22 Cr1 C11 Si1 44.10(18)
C21 Cr1 C11 Si1 12.38(16)
C17 C11 C12 C13 2.2(3)
Si1 C11 C12 C13 -179.28(15)
Cr1 C11 C12 C13 -42.57(18)
C17 C11 C12 Cr1 44.79(16)
Si1 C11 C12 Cr1 -136.72(12)
C17 Cr1 C12 C13 123.14(12)
C16 Cr1 C12 C13 91.50(11)
C14 Cr1 C12 C13 21.88(11)
C15 Cr1 C12 C13 53.43(11)
C23 Cr1 C12 C13 -56.56(14)
C24 Cr1 C12 C13 -109.2(4)
C25 Cr1 C12 C13 -153.21(11)
C22 Cr1 C12 C13 -85.05(11)
C11 Cr1 C12 C13 146.73(16)
C21 Cr1 C12 C13 -124.58(11)
C17 Cr1 C12 C11 -23.59(10)
C16 Cr1 C12 C11 -55.23(11)
C14 Cr1 C12 C11 -124.86(11)
C15 Cr1 C12 C11 -93.30(11)
C13 Cr1 C12 C11 -146.73(16)
C23 Cr1 C12 C11 156.71(11)
C24 Cr1 C12 C11 104.0(4)
C25 Cr1 C12 C11 60.05(14)
C22 Cr1 C12 C11 128.22(10)
C21 Cr1 C12 C11 88.69(11)
C11 C12 C13 C14 -1.4(3)
Cr1 C12 C13 C14 -44.29(18)
C11 C12 C13 Cr1 42.89(18)
C17 Cr1 C13 C14 92.24(11)
C16 Cr1 C13 C14 54.02(12)
C15 Cr1 C13 C14 22.48(11)
C12 Cr1 C13 C14 144.89(16)
C23 Cr1 C13 C14 -72.94(12)
C24 Cr1 C13 C14 -53.53(17)
C25 Cr1 C13 C14 -136.9(2)
C22 Cr1 C13 C14 -110.88(11)
C11 Cr1 C13 C14 124.11(12)
C21 Cr1 C13 C14 -143.77(11)
C17 Cr1 C13 C12 -52.65(11)
C16 Cr1 C13 C12 -90.87(11)
C14 Cr1 C13 C12 -144.89(16)
C15 Cr1 C13 C12 -122.41(12)
C23 Cr1 C13 C12 142.17(11)
C24 Cr1 C13 C12 161.58(12)
C25 Cr1 C13 C12 78.2(2)
C22 Cr1 C13 C12 104.24(11)
C11 Cr1 C13 C12 -20.77(10)
C21 Cr1 C13 C12 71.34(12)
C12 C13 C14 C15 -0.6(3)
Cr1 C13 C14 C15 -45.16(19)
C12 C13 C14 Cr1 44.52(18)
C17 Cr1 C14 C13 -90.54(11)
C16 Cr1 C14 C13 -121.78(12)
C15 Cr1 C14 C13 -143.93(17)
C12 Cr1 C14 C13 -21.84(11)
C23 Cr1 C14 C13 115.20(11)
C24 Cr1 C14 C13 148.82(11)
C25 Cr1 C14 C13 150.45(15)
C22 Cr1 C14 C13 79.65(12)
C11 Cr1 C14 C13 -52.31(11)
C21 Cr1 C14 C13 68.35(17)
C17 Cr1 C14 C15 53.39(12)
C16 Cr1 C14 C15 22.15(11)
C13 Cr1 C14 C15 143.93(17)
C12 Cr1 C14 C15 122.09(12)
C23 Cr1 C14 C15 -100.87(12)
C24 Cr1 C14 C15 -67.25(13)
C25 Cr1 C14 C15 -65.6(2)
C22 Cr1 C14 C15 -136.42(11)
C11 Cr1 C14 C15 91.62(12)
C21 Cr1 C14 C15 -147.72(13)
C13 C14 C15 C16 0.8(3)
Cr1 C14 C15 C16 -44.40(19)
C13 C14 C15 Cr1 45.22(19)
C17 Cr1 C15 C16 21.67(11)
C14 Cr1 C15 C16 144.42(17)
C13 Cr1 C15 C16 121.99(12)
C12 Cr1 C15 C16 90.68(12)
C23 Cr1 C15 C16 -130.84(12)
C24 Cr1 C15 C16 -92.67(12)
C25 Cr1 C15 C16 -66.18(14)
C22 Cr1 C15 C16 -151.60(12)
C11 Cr1 C15 C16 52.59(12)
C21 Cr1 C15 C16 -95.1(2)
C17 Cr1 C15 C14 -122.75(12)
C16 Cr1 C15 C14 -144.42(17)
C13 Cr1 C15 C14 -22.43(11)
C12 Cr1 C15 C14 -53.74(12)
C23 Cr1 C15 C14 84.74(12)
C24 Cr1 C15 C14 122.91(12)
C25 Cr1 C15 C14 149.39(11)
C22 Cr1 C15 C14 63.98(15)
C11 Cr1 C15 C14 -91.83(12)
C21 Cr1 C15 C14 120.4(2)
C14 C15 C16 C17 0.7(3)
Cr1 C15 C16 C17 -43.71(19)
C14 C15 C16 Cr1 44.42(19)
C17 Cr1 C16 C15 -145.32(17)
C14 Cr1 C16 C15 -22.18(11)
C13 Cr1 C16 C15 -53.78(12)
C12 Cr1 C16 C15 -91.75(12)
C23 Cr1 C16 C15 62.35(14)
C24 Cr1 C16 C15 92.24(12)
C25 Cr1 C16 C15 129.89(12)
C22 Cr1 C16 C15 78.7(2)
C11 Cr1 C16 C15 -123.81(12)
C21 Cr1 C16 C15 149.50(12)
C14 Cr1 C16 C17 123.14(12)
C15 Cr1 C16 C17 145.32(17)
C13 Cr1 C16 C17 91.54(11)
C12 Cr1 C16 C17 53.58(11)
C23 Cr1 C16 C17 -152.33(11)
C24 Cr1 C16 C17 -122.44(11)
C25 Cr1 C16 C17 -84.79(12)
C22 Cr1 C16 C17 -135.95(19)
C11 Cr1 C16 C17 21.51(10)
C21 Cr1 C16 C17 -65.18(15)
C15 C16 C17 C11 -1.1(3)
Cr1 C16 C17 C11 -44.97(18)
C15 C16 C17 Cr1 43.83(19)
C12 C11 C17 C16 -0.6(3)
Si1 C11 C17 C16 -179.17(16)
Cr1 C11 C17 C16 44.51(18)
C12 C11 C17 Cr1 -45.13(16)
Si1 C11 C17 Cr1 136.32(11)
C14 Cr1 C17 C16 -52.92(12)
C15 Cr1 C17 C16 -21.60(11)
C13 Cr1 C17 C16 -90.99(11)
C12 Cr1 C17 C16 -122.01(12)
C23 Cr1 C17 C16 57.54(19)
C24 Cr1 C17 C16 67.81(13)
C25 Cr1 C17 C16 103.47(12)
C22 Cr1 C17 C16 147.69(15)
C11 Cr1 C17 C16 -145.54(16)
C21 Cr1 C17 C16 139.35(11)
C16 Cr1 C17 C11 145.54(16)
C14 Cr1 C17 C11 92.62(11)
C15 Cr1 C17 C11 123.94(11)
C13 Cr1 C17 C11 54.55(11)
C12 Cr1 C17 C11 23.53(10)
C23 Cr1 C17 C11 -156.92(14)
C24 Cr1 C17 C11 -146.66(10)
C25 Cr1 C17 C11 -110.99(11)
C22 Cr1 C17 C11 -66.77(19)
C21 Cr1 C17 C11 -75.11(12)
C34 Si2 C21 C22 90.06(19)
C33 Si2 C21 C22 -26.88(19)
C43 Si2 C21 C22 -155.26(16)
C34 Si2 C21 C25 -85.01(19)
C33 Si2 C21 C25 158.05(16)
C43 Si2 C21 C25 29.67(19)
C34 Si2 C21 Cr1 -177.85(13)
C33 Si2 C21 Cr1 65.21(14)
C43 Si2 C21 Cr1 -63.17(14)
C17 Cr1 C21 C22 173.88(11)
C16 Cr1 C21 C22 -147.71(12)
C14 Cr1 C21 C22 17.33(19)
C15 Cr1 C21 C22 -76.4(3)
C13 Cr1 C21 C22 60.39(13)
C12 Cr1 C21 C22 97.53(12)
C23 Cr1 C21 C22 -36.74(11)
C24 Cr1 C21 C22 -79.17(12)
C25 Cr1 C21 C22 -115.96(16)
C11 Cr1 C21 C22 136.41(11)
C17 Cr1 C21 C25 -70.16(12)
C16 Cr1 C21 C25 -31.74(16)
C14 Cr1 C21 C25 133.30(14)
C15 Cr1 C21 C25 39.5(3)
C13 Cr1 C21 C25 176.35(11)
C12 Cr1 C21 C25 -146.50(11)
C23 Cr1 C21 C25 79.22(12)
C24 Cr1 C21 C25 36.79(11)
C22 Cr1 C21 C25 115.96(16)
C11 Cr1 C21 C25 -107.62(11)
C17 Cr1 C21 Si2 52.57(14)
C16 Cr1 C21 Si2 90.98(15)
C14 Cr1 C21 Si2 -103.98(16)
C15 Cr1 C21 Si2 162.25(17)
C13 Cr1 C21 Si2 -60.92(15)
C12 Cr1 C21 Si2 -23.78(14)
C23 Cr1 C21 Si2 -158.05(15)
C24 Cr1 C21 Si2 159.51(15)
C25 Cr1 C21 Si2 122.73(18)
C22 Cr1 C21 Si2 -121.31(18)
C11 Cr1 C21 Si2 15.10(14)
C25 C21 C22 C23 -0.3(2)
Si2 C21 C22 C23 -176.23(13)
Cr1 C21 C22 C23 61.37(13)
C25 C21 C22 Cr1 -61.67(12)
Si2 C21 C22 Cr1 122.40(14)
C17 Cr1 C22 C23 -131.08(16)
C16 Cr1 C22 C23 -22.7(3)
C14 Cr1 C22 C23 70.97(12)
C15 Cr1 C22 C23 34.63(16)
C13 Cr1 C22 C23 108.91(12)
C12 Cr1 C22 C23 147.35(11)
C24 Cr1 C22 C23 -37.78(11)
C25 Cr1 C22 C23 -80.34(12)
C11 Cr1 C22 C23 -175.79(10)
C21 Cr1 C22 C23 -118.80(16)
C17 Cr1 C22 C21 -12.3(2)
C16 Cr1 C22 C21 96.1(2)
C14 Cr1 C22 C21 -170.23(11)
C15 Cr1 C22 C21 153.44(12)
C13 Cr1 C22 C21 -132.28(11)
C12 Cr1 C22 C21 -93.85(12)
C23 Cr1 C22 C21 118.80(16)
C24 Cr1 C22 C21 81.02(12)
C25 Cr1 C22 C21 38.46(11)
C11 Cr1 C22 C21 -56.98(14)
C21 C22 C23 C24 0.3(2)
Cr1 C22 C23 C24 62.08(13)
C21 C22 C23 Cr1 -61.78(13)
C17 Cr1 C23 C22 132.36(15)
C16 Cr1 C23 C22 170.78(11)
C14 Cr1 C23 C22 -117.41(12)
C15 Cr1 C23 C22 -155.47(11)
C13 Cr1 C23 C22 -81.20(12)
C12 Cr1 C23 C22 -48.24(15)
C24 Cr1 C23 C22 117.15(16)
C25 Cr1 C23 C22 79.61(12)
C11 Cr1 C23 C22 12.2(3)
C21 Cr1 C23 C22 36.92(11)
C17 Cr1 C23 C24 15.2(2)
C16 Cr1 C23 C24 53.63(14)
C14 Cr1 C23 C24 125.44(12)
C15 Cr1 C23 C24 87.37(12)
C13 Cr1 C23 C24 161.65(11)
C12 Cr1 C23 C24 -165.40(11)
C25 Cr1 C23 C24 -37.54(12)
C22 Cr1 C23 C24 -117.15(16)
C11 Cr1 C23 C24 -104.9(3)
C21 Cr1 C23 C24 -80.24(12)
C22 C23 C24 C25 -0.2(2)
Cr1 C23 C24 C25 62.01(13)
C22 C23 C24 Cr1 -62.18(13)
C17 Cr1 C24 C25 70.35(13)
C16 Cr1 C24 C25 105.55(12)
C14 Cr1 C24 C25 178.79(11)
C15 Cr1 C24 C25 143.85(12)
C13 Cr1 C24 C25 -148.00(13)
C12 Cr1 C24 C25 -53.6(4)
C23 Cr1 C24 C25 -117.34(17)
C22 Cr1 C24 C25 -79.68(12)
C11 Cr1 C24 C25 35.75(17)
C21 Cr1 C24 C25 -37.06(11)
C17 Cr1 C24 C23 -172.30(11)
C16 Cr1 C24 C23 -137.11(12)
C14 Cr1 C24 C23 -63.87(13)
C15 Cr1 C24 C23 -98.81(12)
C13 Cr1 C24 C23 -30.66(18)
C12 Cr1 C24 C23 63.8(4)
C25 Cr1 C24 C23 117.34(17)
C22 Cr1 C24 C23 37.66(11)
C11 Cr1 C24 C23 153.09(12)
C21 Cr1 C24 C23 80.28(12)
C23 C24 C25 C21 0.0(2)
Cr1 C24 C25 C21 61.95(13)
C23 C24 C25 Cr1 -61.95(13)
C22 C21 C25 C24 0.2(2)
Si2 C21 C25 C24 176.05(13)
Cr1 C21 C25 C24 -61.58(13)
C22 C21 C25 Cr1 61.76(12)
Si2 C21 C25 Cr1 -122.37(15)
C17 Cr1 C25 C24 -120.50(12)
C16 Cr1 C25 C24 -82.02(12)
C14 Cr1 C25 C24 -2.4(2)
C15 Cr1 C25 C24 -46.32(14)
C13 Cr1 C25 C24 109.3(2)
C12 Cr1 C25 C24 167.24(11)
C23 Cr1 C25 C24 37.68(11)
C22 Cr1 C25 C24 80.26(12)
C11 Cr1 C25 C24 -158.24(11)
C21 Cr1 C25 C24 118.65(16)
C17 Cr1 C25 C21 120.86(11)
C16 Cr1 C25 C21 159.33(11)
C14 Cr1 C25 C21 -121.06(17)
C15 Cr1 C25 C21 -164.97(11)
C13 Cr1 C25 C21 -9.4(3)
C12 Cr1 C25 C21 48.59(15)
C23 Cr1 C25 C21 -80.96(12)
C24 Cr1 C25 C21 -118.65(16)
C22 Cr1 C25 C21 -38.39(11)
C11 Cr1 C25 C21 83.11(12)
C32 Si1 C42 C43 78.93(18)
C31 Si1 C42 C43 -164.60(17)
C11 Si1 C42 C43 -46.57(19)
C32 Si1 C42 C41 -96.81(14)
C31 Si1 C42 C41 19.67(16)
C11 Si1 C42 C41 137.70(13)
C41 C42 C43 Si2 176.20(16)
Si1 C42 C43 Si2 0.7(3)
C21 Si2 C43 C42 67.8(2)
C34 Si2 C43 C42 -174.1(2)
C33 Si2 C43 C42 -57.1(2)
